data_2011748
loop_
_publ_author_name
'Cox, Philip J.'
'Meng, Yanhui'
'Sarker, Satyajit D.'
'Deng, Qinying'
'Xu, Guo'

_publ_section_title
;
 Nodosin
;
_journal_issue 2
_journal_name_full 'Acta Crystallographica Section C'
_journal_page_first 203
_journal_page_last 204
_journal_paper_doi 10.1107/S0108270100017406
_journal_volume 57
_journal_year 2001
_chemical_formula_moiety 'C20 H26 O6'
_chemical_formula_sum 'C20 H26 O6'
_chemical_formula_weight 362.41
_chemical_name_common Nodosin
_chemical_name_systematic
;
Nodosin
;
_space_group_IT_number 19
_symmetry_cell_setting orthorhombic
_symmetry_space_group_name_Hall 'P 2ac 2ab'
_symmetry_space_group_name_H-M 'P 21 21 21'
_audit_creation_method SHELXL-97
_cell_angle_alpha 90.00
_cell_angle_beta 90.00
_cell_angle_gamma 90.00
_cell_formula_units_Z 4
_cell_length_a 7.474(3)
_cell_length_b 15.262(6)
_cell_length_c 15.870(8)
_cell_measurement_reflns_used 6964
_cell_measurement_temperature 150(2)
_cell_measurement_theta_max 27.5
_cell_measurement_theta_min 1.85
_cell_volume 1810.3(14)
_computing_cell_refinement 'DENZO and COLLECT'
_computing_data_collection 'DENZO (Otwinowski & Minor, 1997) and  COLLECT (Hooft, 1998)'
_computing_data_reduction 'DENZO and COLLECT'
_computing_molecular_graphics 'ORTEP-3 (Farrugia, 1997)'
_computing_structure_refinement 'SHELXL97 (Sheldrick, 1997)'
_computing_structure_solution 'SIR97 (Altomare et al., 1999)'
_diffrn_ambient_temperature 150(2)
_diffrn_detector_area_resol_mean 9.091
_diffrn_measured_fraction_theta_full .933
_diffrn_measured_fraction_theta_max .933
_diffrn_measurement_device_type 'Enraf Nonius kappaCCD area detector'
_diffrn_measurement_method
;
\f and \w scans to fill Ewald sphere
;
_diffrn_radiation_monochromator graphite
_diffrn_radiation_source 'Enraf Nonius FR591 rotating anode'
_diffrn_radiation_type MoK\a
_diffrn_radiation_wavelength .71073
_diffrn_reflns_av_R_equivalents .0717
_diffrn_reflns_av_sigmaI/netI .0911
_diffrn_reflns_limit_h_max 9
_diffrn_reflns_limit_h_min -6
_diffrn_reflns_limit_k_max 19
_diffrn_reflns_limit_k_min -18
_diffrn_reflns_limit_l_max 20
_diffrn_reflns_limit_l_min -20
_diffrn_reflns_number 6964
_diffrn_reflns_theta_full 27.50
_diffrn_reflns_theta_max 27.50
_diffrn_reflns_theta_min 1.85
_diffrn_standards_decay_% none
_exptl_absorpt_coefficient_mu .097
_exptl_absorpt_correction_T_max .99
_exptl_absorpt_correction_T_min .95
_exptl_absorpt_correction_type multi-scan
_exptl_absorpt_process_details '(SORTAV; Blessing, 1995)'
_exptl_crystal_colour colourless
_exptl_crystal_density_diffrn 1.330
_exptl_crystal_density_meas ?
_exptl_crystal_density_method 'not measured'
_exptl_crystal_description block
_exptl_crystal_F_000 776
_exptl_crystal_size_max .1
_exptl_crystal_size_mid .075
_exptl_crystal_size_min .075
_refine_diff_density_max .212
_refine_diff_density_min -.210
_refine_ls_abs_structure_details 'Flack (1983)'
_refine_ls_abs_structure_Flack 'not reliably determined'
_refine_ls_extinction_coef .022(2)
_refine_ls_extinction_method 'SHELXL97 (Sheldrick, 1997)'
_refine_ls_goodness_of_fit_ref 1.019
_refine_ls_hydrogen_treatment mixed
_refine_ls_matrix_type full
_refine_ls_number_parameters 246
_refine_ls_number_reflns 2220
_refine_ls_number_restraints 0
_refine_ls_restrained_S_all 1.019
_refine_ls_R_factor_all .0885
_refine_ls_R_factor_gt .0470
_refine_ls_shift/su_max .001
_refine_ls_shift/su_mean .000
_refine_ls_structure_factor_coef Fsqd
_refine_ls_weighting_details 'calc w = 1/[\s^2^(Fo^2^)+(0.0392P)^2^] where P=(Fo^2^+2Fc^2^)/3'
_refine_ls_weighting_scheme calc
_refine_ls_wR_factor_ref .1030
_reflns_number_gt 1534
_reflns_number_total 2220
_reflns_threshold_expression I>2\s(I)
_cod_data_source_file bm1432.cif
_cod_data_source_block I
_cod_depositor_comments
;
The following automatic conversions were performed:
'_symmetry_cell_setting' value 'Orthorhombic' changed to 'orthorhombic'
according to '/home/saulius/struct/CIF-dictionaries/cif_core.dic'
dictionary named 'cif_core.dic' version 2.4.1 from
2010-06-29.

'_geom_bond_publ_flag' value 'Y' changed to 'y' according to
'/home/saulius/struct/CIF-dictionaries/cif_core.dic' dictionary named
'cif_core.dic' version 2.4.1 from 2010-06-29 (5
times).

'_geom_bond_publ_flag' value 'N' changed to 'n' according to
'/home/saulius/struct/CIF-dictionaries/cif_core.dic' dictionary named
'cif_core.dic' version 2.4.1 from 2010-06-29 (25 times).

Automatic conversion script
Id: cif_fix_enum 1527 2010-12-29 10:47:43Z saulius 

The following automatic conversions were performed:

'_symmetry_cell_setting' value 'Orthorhombic' changed to
'orthorhombic' according to
/home/saulius/struct/CIF-dictionaries/cif_core.dic dictionary named
'cif_core.dic' version 2.4.1 from
2010-06-29.

'_exptl_absorpt_correction_type' value 'Multi-scan'
changed to 'multi-scan' according to
/home/saulius/struct/CIF-dictionaries/cif_core.dic dictionary named
'cif_core.dic' version 2.4.1 from 2010-06-29.

'_geom_bond_publ_flag'
value 'Y' changed to 'y' according to
/home/saulius/struct/CIF-dictionaries/cif_core.dic dictionary named
'cif_core.dic' version 2.4.1 from 2010-06-29 (5
times).

'_geom_bond_publ_flag' value 'N' changed to 'n' according to
/home/saulius/struct/CIF-dictionaries/cif_core.dic dictionary named
'cif_core.dic' version 2.4.1 from 2010-06-29 (25
times).

'_geom_angle_publ_flag' value 'N' changed to 'n' according
to /home/saulius/struct/CIF-dictionaries/cif_core.dic dictionary
named 'cif_core.dic' version 2.4.1 from 2010-06-29 (42
times).

'_geom_angle_publ_flag' value 'Y' changed to 'y' according
to /home/saulius/struct/CIF-dictionaries/cif_core.dic dictionary
named 'cif_core.dic' version 2.4.1 from 2010-06-29 (10
times).

'_geom_torsion_publ_flag' value 'N' changed to 'n' according
to /home/saulius/struct/CIF-dictionaries/cif_core.dic dictionary
named 'cif_core.dic' version 2.4.1 from 2010-06-29 (79
times).

'_geom_torsion_publ_flag' value 'Y' changed to 'y' according
to /home/saulius/struct/CIF-dictionaries/cif_core.dic dictionary
named 'cif_core.dic' version 2.4.1 from 2010-06-29 (4 times).

Automatic conversion script
Id: cif_fix_values 1715 2011-07-08 13:25:40Z adriana 

The following automatic conversions were performed:

'_exptl_crystal_density_meas' value 'not measured' was changed to '?'
- the value is perceived as not measured.

Automatic conversion script
Id: cif_fix_values 3008 2015-01-20 13:52:24Z robertas 
;
_cod_database_code 2011748
_cod_database_fobs_code 2011748

loop_
_symmetry_equiv_pos_as_xyz
'x, y, z'
'-x+1/2, -y, z+1/2'
'x+1/2, -y+1/2, -z'
'-x, y+1/2, -z+1/2'

loop_
_atom_site_label
_atom_site_fract_x
_atom_site_fract_y
_atom_site_fract_z
_atom_site_U_iso_or_equiv
_atom_site_adp_type
_atom_site_calc_flag
_atom_site_refinement_flags
_atom_site_occupancy
_atom_site_disorder_assembly
_atom_site_disorder_group
_atom_site_type_symbol
O1 .1276(3) -.02306(14) -.24840(15) .0318(6) Uani d . 1 . . O
H1 .216(5) -.050(2) -.278(2) .049(12) Uiso d . 1 . . H
O2 .3339(3) .05284(14) -.16645(13) .0304(6) Uani d . 1 . . O
O3 .0567(3) .16159(13) .04022(13) .0281(5) Uani d . 1 . . O
O4 .0819(3) .06953(15) .14519(14) .0376(6) Uani d . 1 . . O
O5 .1684(3) -.09942(15) .06004(14) .0381(6) Uani d . 1 . . O
O6 -.3190(3) .08013(14) -.12022(14) .0294(6) Uani d . 1 . . O
H6 -.423(5) .070(2) -.140(2) .037(11) Uiso d . 1 . . H
C1 -.0074(4) .17544(19) -.0467(2) .0250(7) Uani d . 1 . . C
H1A -.1411 .1723 -.0468 .029(2) Uiso calc R 1 . . H
C2 .0479(5) .26616(19) -.0727(2) .0298(8) Uani d . 1 . . C
H2A .1791 .2729 -.0668 .029(2) Uiso calc R 1 . . H
H2B -.0112 .3102 -.0364 .029(2) Uiso calc R 1 . . H
C3 -.0067(5) .2799(2) -.1642(2) .0322(8) Uani d . 1 . . C
H3A -.1367 .2691 -.1700 .029(2) Uiso calc R 1 . . H
H3B .0168 .3415 -.1803 .029(2) Uiso calc R 1 . . H
C4 .0943(4) .2193(2) -.2236(2) .0293(8) Uani d . 1 . . C
C5 .0602(4) .12166(18) -.19773(18) .0223(7) Uani d . 1 . . C
H5 -.0589 .1033 -.2204 .029(2) Uiso calc R 1 . . H
C6 .2019(4) .0596(2) -.2318(2) .0256(7) Uani d . 1 . . C
H6A .2567 .0843 -.2841 .029(2) Uiso calc R 1 . . H
C7 .2643(4) .0852(2) -.08756(19) .0274(7) Uani d . 1 . . C
H7A .3253 .1402 -.0713 .029(2) Uiso calc R 1 . . H
H7B .2825 .0415 -.0423 .029(2) Uiso calc R 1 . . H
C8 .0649(4) .10143(19) -.10162(18) .0217(7) Uani d . 1 . . C
C9 .0350(4) .0818(2) .07301(19) .0265(8) Uani d . 1 . . C
C10 -.0567(4) .0113(2) .02202(19) .0241(7) Uani d . 1 . . C
C11 -.0379(4) .01631(19) -.07722(19) .0223(7) Uani d . 1 . . C
H11 .0416 -.0335 -.0937 .029(2) Uiso calc R 1 . . H
C12 -.2170(4) .0005(2) -.12226(19) .0236(7) Uani d . 1 . . C
H12 -.1907 -.0135 -.1826 .029(2) Uiso calc R 1 . . H
C13 -.3202(4) -.07723(19) -.08453(19) .0267(7) Uani d . 1 . . C
H13A -.2770 -.1318 -.1114 .029(2) Uiso calc R 1 . . H
H13B -.4484 -.0707 -.0989 .029(2) Uiso calc R 1 . . H
C14 -.3028(4) -.0869(2) .01186(19) .0283(8) Uani d . 1 . . C
H14 -.4148 -.1110 .0374 .029(2) Uiso calc R 1 . . H
C15 -.2544(4) .0032(2) .0495(2) .0285(7) Uani d . 1 . . C
H15A -.2665 .0035 .1117 .029(2) Uiso calc R 1 . . H
H15B -.3288 .0506 .0253 .029(2) Uiso calc R 1 . . H
C16 .0147(5) -.0800(2) .0440(2) .0300(8) Uani d . 1 . . C
C17 -.1414(4) -.1404(2) .0360(2) .0305(8) Uani d . 1 . . C
C18 -.1260(5) -.2261(2) .0489(2) .0408(9) Uani d . 1 . . C
H18A -.0134 -.2505 .0637 .029(2) Uiso calc R 1 . . H
H18B -.2277 -.2630 .0434 .029(2) Uiso calc R 1 . . H
C19 .0169(5) .2312(2) -.3125(2) .0389(9) Uani d . 1 . . C
H19A .0808 .1929 -.3519 .051(5) Uiso calc R 1 . . H
H19B .0310 .2923 -.3300 .051(5) Uiso calc R 1 . . H
H19C -.1104 .2158 -.3122 .051(5) Uiso calc R 1 . . H
C20 .2939(5) .2458(2) -.2266(2) .0344(9) Uani d . 1 . . C
H20A .3468 .2389 -.1705 .051(5) Uiso calc R 1 . . H
H20B .3041 .3070 -.2445 .051(5) Uiso calc R 1 . . H
H20C .3573 .2082 -.2667 .051(5) Uiso calc R 1 . . H

loop_
_atom_site_aniso_label
_atom_site_aniso_U_11
_atom_site_aniso_U_22
_atom_site_aniso_U_33
_atom_site_aniso_U_12
_atom_site_aniso_U_13
_atom_site_aniso_U_23
O1 .0284(14) .0306(13) .0364(14) -.0046(11) .0065(11) -.0119(11)
O2 .0204(13) .0423(13) .0284(12) .0020(11) -.0007(10) -.0082(11)
O3 .0332(13) .0307(12) .0202(11) -.0024(10) -.0011(11) -.0026(10)
O4 .0456(16) .0412(14) .0259(13) .0028(12) -.0097(11) -.0006(11)
O5 .0378(16) .0384(13) .0382(15) .0109(12) -.0082(12) .0029(11)
O6 .0169(13) .0279(13) .0433(14) .0016(11) -.0044(11) .0024(11)
C1 .0274(18) .0286(16) .0191(16) .0018(14) -.0004(14) -.0016(15)
C2 .034(2) .0253(17) .0303(19) -.0004(15) .0051(16) -.0032(15)
C3 .033(2) .0257(17) .037(2) -.0003(15) .0000(16) .0018(16)
C4 .0278(19) .0301(17) .0301(18) -.0040(15) -.0022(15) .0019(15)
C5 .0193(18) .0259(17) .0216(16) -.0019(14) .0003(14) -.0026(13)
C6 .0229(18) .0269(17) .0270(17) -.0009(14) .0024(14) -.0021(14)
C7 .0222(18) .0350(19) .0249(16) -.0001(15) -.0023(14) -.0039(15)
C8 .0146(16) .0248(16) .0256(17) .0006(14) .0005(13) -.0020(14)
C9 .0251(19) .0294(19) .0251(18) .0049(15) .0022(14) -.0003(16)
C10 .0218(17) .0252(16) .0254(17) .0036(14) -.0013(14) -.0002(14)
C11 .0198(18) .0259(16) .0212(16) .0019(14) -.0003(13) -.0012(14)
C12 .0198(18) .0250(16) .0261(17) .0003(15) .0001(13) -.0012(14)
C13 .0207(18) .0268(17) .0326(18) -.0002(15) -.0011(14) -.0018(15)
C14 .027(2) .0257(18) .0322(18) -.0005(15) .0046(15) .0020(15)
C15 .0265(17) .0292(17) .0297(18) .0017(15) .0036(14) .0011(16)
C16 .037(2) .0335(19) .0191(16) .0072(17) .0004(15) -.0001(16)
C17 .035(2) .0272(18) .0293(19) .0026(16) .0046(16) .0005(16)
C18 .050(3) .033(2) .039(2) .0042(18) .0048(18) .0044(17)
C19 .045(2) .040(2) .032(2) -.0072(19) -.0065(17) .0079(17)
C20 .037(2) .0340(19) .0326(19) -.0106(16) .0038(16) .0024(16)

loop_
_atom_type_symbol
_atom_type_description
_atom_type_scat_dispersion_real
_atom_type_scat_dispersion_imag
_atom_type_scat_source
C C .0033 .0016 'International Tables Vol C Tables 4.2.6.8 and 6.1.1.4'
H H .0000 .0000 'International Tables Vol C Tables 4.2.6.8 and 6.1.1.4'
O O .0106 .0060 'International Tables Vol C Tables 4.2.6.8 and 6.1.1.4'

loop_
_geom_angle_atom_site_label_1
_geom_angle_atom_site_label_2
_geom_angle_atom_site_label_3
_geom_angle
_geom_angle_publ_flag
C6 O2 C7 110.8(2) n
C9 O3 C1 117.1(2) n
O3 C1 C2 107.4(2) n
O3 C1 C8 108.2(2) n
C2 C1 C8 115.3(3) n
C1 C2 C3 108.4(3) n
C4 C3 C2 112.0(3) n
C3 C4 C19 108.1(3) n
C3 C4 C20 109.8(3) n
C19 C4 C20 107.7(3) n
C3 C4 C5 109.6(3) n
C19 C4 C5 106.9(3) n
C20 C4 C5 114.4(3) n
C6 C5 C8 102.1(2) n
C6 C5 C4 112.7(3) n
C8 C5 C4 116.2(2) n
O1 C6 O2 110.1(2) n
O1 C6 C5 110.6(3) n
O2 C6 C5 105.5(2) n
O2 C7 C8 106.3(2) n
C1 C8 C7 112.5(3) n
C1 C8 C5 113.9(2) n
C7 C8 C5 101.4(2) y
C1 C8 C11 107.5(2) n
C7 C8 C11 108.0(3) n
C5 C8 C11 113.4(2) n
O4 C9 O3 118.3(3) n
O4 C9 C10 121.9(3) n
O3 C9 C10 119.7(3) n
C9 C10 C16 111.6(3) n
C9 C10 C15 109.9(3) n
C16 C10 C15 101.2(3) y
C9 C10 C11 117.3(3) y
C16 C10 C11 103.8(2) n
C15 C10 C11 111.7(2) n
C12 C11 C8 116.4(2) y
C12 C11 C10 112.2(2) n
C8 C11 C10 109.3(2) n
O6 C12 C13 112.3(2) n
O6 C12 C11 108.6(2) n
C13 C12 C11 112.2(3) n
C12 C13 C14 114.7(3) n
C17 C14 C15 101.4(3) n
C17 C14 C13 111.8(3) n
C15 C14 C13 108.6(3) n
C14 C15 C10 100.8(3) n
O5 C16 C17 127.4(3) y
O5 C16 C10 126.8(3) y
C17 C16 C10 105.7(3) y
C18 C17 C16 121.8(3) y
C18 C17 C14 130.0(3) y
C16 C17 C14 108.2(3) y

loop_
_geom_bond_atom_site_label_1
_geom_bond_atom_site_label_2
_geom_bond_site_symmetry_2
_geom_bond_distance
_geom_bond_publ_flag
O1 C6 . 1.403(4) y
O2 C6 . 1.435(4) n
O2 C7 . 1.443(4) n
O3 C9 . 1.335(4) n
O3 C1 . 1.475(4) n
O4 C9 . 1.212(4) n
O5 C16 . 1.213(4) y
O6 C12 . 1.435(4) y
C1 C2 . 1.503(4) y
C1 C8 . 1.526(4) n
C2 C3 . 1.522(5) n
C3 C4 . 1.521(4) n
C4 C19 . 1.535(4) n
C4 C20 . 1.546(5) n
C4 C5 . 1.566(4) n
C5 C6 . 1.521(4) n
C5 C8 . 1.557(4) n
C7 C8 . 1.527(4) n
C8 C11 . 1.558(4) n
C9 C10 . 1.510(4) n
C10 C16 . 1.533(4) n
C10 C15 . 1.546(4) n
C10 C11 . 1.583(4) y
C11 C12 . 1.537(4) n
C12 C13 . 1.536(4) n
C13 C14 . 1.542(4) n
C14 C17 . 1.507(5) n
C14 C15 . 1.542(4) n
C16 C17 . 1.492(5) n
C17 C18 . 1.329(4) n

loop_
_geom_hbond_atom_site_label_D
_geom_hbond_atom_site_label_H
_geom_hbond_atom_site_label_A
_geom_hbond_site_symmetry_A
_geom_hbond_distance_DH
_geom_hbond_distance_HA
_geom_hbond_distance_DA
_geom_hbond_angle_DHA
O1 H1 O4 2_554 .91(3) 1.96(4) 2.841(3) 162(3)
O6 H6 O2 1_455 .85(4) 1.88(4) 2.728(3) 171(3)

loop_
_geom_torsion_atom_site_label_1
_geom_torsion_atom_site_label_2
_geom_torsion_atom_site_label_3
_geom_torsion_atom_site_label_4
_geom_torsion
_geom_torsion_publ_flag
C9 O3 C1 C2 -174.3(3) n
C9 O3 C1 C8 -49.2(3) n
O3 C1 C2 C3 176.5(2) n
C8 C1 C2 C3 55.8(4) n
C1 C2 C3 C4 -65.1(3) n
C2 C3 C4 C19 174.3(3) n
C2 C3 C4 C20 -68.5(3) n
C2 C3 C4 C5 58.1(4) n
C3 C4 C5 C6 -159.8(3) n
C19 C4 C5 C6 83.3(3) n
C20 C4 C5 C6 -35.9(4) n
C3 C4 C5 C8 -42.5(4) n
C19 C4 C5 C8 -159.4(3) n
C20 C4 C5 C8 81.4(4) n
C7 O2 C6 O1 -103.5(3) n
C7 O2 C6 C5 15.7(3) n
C8 C5 C6 O1 86.3(3) n
C4 C5 C6 O1 -148.3(3) n
C8 C5 C6 O2 -32.7(3) n
C4 C5 C6 O2 92.7(3) n
C6 O2 C7 C8 8.5(3) n
O3 C1 C8 C7 -47.2(3) n
C2 C1 C8 C7 73.1(3) n
O3 C1 C8 C5 -161.8(2) n
C2 C1 C8 C5 -41.5(4) n
O3 C1 C8 C11 71.6(3) n
C2 C1 C8 C11 -168.1(3) n
O2 C7 C8 C1 -150.2(2) n
O2 C7 C8 C5 -28.1(3) n
O2 C7 C8 C11 91.3(3) n
C6 C5 C8 C1 157.6(3) n
C4 C5 C8 C1 34.5(4) n
C6 C5 C8 C7 36.5(3) n
C4 C5 C8 C7 -86.5(3) n
C6 C5 C8 C11 -79.0(3) n
C4 C5 C8 C11 157.9(3) n
C1 O3 C9 O4 -177.9(3) n
C1 O3 C9 C10 -1.7(4) y
O4 C9 C10 C16 -34.6(4) n
O3 C9 C10 C16 149.3(3) n
O4 C9 C10 C15 76.8(4) n
O3 C9 C10 C15 -99.2(3) n
O4 C9 C10 C11 -154.2(3) n
O3 C9 C10 C11 29.7(4) n
C1 C8 C11 C12 86.0(3) n
C7 C8 C11 C12 -152.4(3) n
C5 C8 C11 C12 -40.9(4) n
C1 C8 C11 C10 -42.5(3) n
C7 C8 C11 C10 79.1(3) n
C5 C8 C11 C10 -169.3(2) n
C9 C10 C11 C12 -135.2(3) n
C16 C10 C11 C12 101.2(3) n
C15 C10 C11 C12 -7.1(4) y
C9 C10 C11 C8 -4.4(4) y
C16 C10 C11 C8 -128.0(3) n
C15 C10 C11 C8 123.7(3) n
C8 C11 C12 O6 -46.8(3) n
C10 C11 C12 O6 80.2(3) n
C8 C11 C12 C13 -171.5(2) n
C10 C11 C12 C13 -44.4(3) n
O6 C12 C13 C14 -86.2(3) n
C11 C12 C13 C14 36.4(4) n
C12 C13 C14 C17 -87.3(3) n
C12 C13 C14 C15 23.7(4) n
C17 C14 C15 C10 44.5(3) n
C13 C14 C15 C10 -73.3(3) n
C9 C10 C15 C14 -163.4(2) n
C16 C10 C15 C14 -45.3(3) n
C11 C10 C15 C14 64.6(3) n
C9 C10 C16 O5 -37.8(4) n
C15 C10 C16 O5 -154.6(3) n
C11 C10 C16 O5 89.5(4) n
C9 C10 C16 C17 145.8(3) n
C15 C10 C16 C17 29.0(3) n
C11 C10 C16 C17 -86.9(3) n
O5 C16 C17 C18 2.1(5) n
C10 C16 C17 C18 178.5(3) n
O5 C16 C17 C14 -177.6(3) n
C10 C16 C17 C14 -1.2(3) y
C15 C14 C17 C18 153.2(4) n
C13 C14 C17 C18 -91.3(4) n
C15 C14 C17 C16 -27.1(3) n
C13 C14 C17 C16 88.4(3) n

loop_
_cod_related_entry_id
_cod_related_entry_database
_cod_related_entry_code
1 ChemSpider 8423576
